data_1575544
loop_
_publ_author_name
'Wang, AnQi'
'Zheng, Xin'
'Saito, Yuki'
'Tateishi, Arata'
'Huang, Yuan'
'Kamiya, Yuichi'
'Sato, Hiroyasu'
'Kondo, Atsushi'
'Takahashi, Kiyonori'
'Nakamura, Takayoshi'
'Noro, Shin-Ichiro'

_publ_section_title
;
 Coexisting gases regulate the rates of water adsorption by a flexible
 one-dimensional coordination polymer.
;
_journal_issue 39
_journal_name_full 'Chemical science'
_journal_page_first 18135
_journal_page_last 18140
_journal_paper_doi 10.1039/d5sc01699a
_journal_volume 16
_journal_year 2025
_chemical_formula_moiety 'C27 H19 Cu2 N2 O11, 3(O)'
_chemical_formula_sum 'C27 H28 Cu2 N2 O14'
_chemical_formula_weight 731.59
_space_group_crystal_system triclinic
_space_group_IT_number 2
_space_group_name_Hall '-P 1'
_space_group_name_H-M_alt 'P -1'
_atom_sites_solution_hydrogens geom
_atom_sites_solution_primary dual
_audit_creation_date 2024-02-26
_audit_creation_method
;
Olex2 1.5
(compiled 2023.08.24 svn.re1ec1418 for OlexSys, GUI svn.r6817)
;
_audit_update_record
;
2025-03-03 deposited with the CCDC.	2025-08-27 downloaded from the CCDC.
;
_cell_angle_alpha 98.869(2)
_cell_angle_beta 98.980(2)
_cell_angle_gamma 111.275(2)
_cell_formula_units_Z 2
_cell_length_a 9.9417(2)
_cell_length_b 10.7906(2)
_cell_length_c 15.9286(3)
_cell_measurement_reflns_used 14053
_cell_measurement_temperature 173(2)
_cell_measurement_theta_max 74.4850
_cell_measurement_theta_min 2.8880
_cell_volume 1530.99(6)
_computing_cell_refinement 'CrysAlisPro 1.171.38.41 (Rigaku OD, 2015)'
_computing_data_collection 'CrysAlisPro 1.171.38.41 (Rigaku OD, 2015)'
_computing_data_reduction 'CrysAlisPro 1.171.38.41 (Rigaku OD, 2015)'
_computing_molecular_graphics 'Olex2 1.5 (Dolomanov et al., 2009)'
_computing_publication_material 'Olex2 1.5 (Dolomanov et al., 2009)'
_computing_structure_refinement 'SHELXL 2018/3 (Sheldrick, 2015)'
_computing_structure_solution 'SHELXT 2014/5 (Sheldrick, 2014)'
_diffrn_ambient_temperature 173(2)
_diffrn_detector 'CCD plate'
_diffrn_measured_fraction_theta_full 0.978
_diffrn_measured_fraction_theta_max 0.944
_diffrn_measurement_details
;
List of Runs (angles in degrees, time in seconds):

  # Type    Start    End  Width  t~exp~   \w     \q     \k     \f   Frames
#--------------------------------------------------------------------------
  1  \w   -188.00  -8.00   0.25   10.00    --  -98.00  55.00   0.00  720
  2  \w   -107.00  73.00   0.25   10.00    --  -17.00  27.00 -90.00  720
  3  \w   -188.00  -8.00   0.25   10.00    --  -98.00  55.00-180.00  720
  4  \w   -122.00 -20.00   0.25   10.00    --  -98.00  27.00  90.00  408
  5  \w   -187.00 -26.00   0.25   10.00    --  -98.00  55.00 -90.00  644
  6  \w   -122.00  -8.00   0.25   10.00    --  -98.00   0.00-180.00  456
  7  \w   -176.00 -29.00   0.25   10.00    --  -98.00  55.00  90.00  588
  8  \w     14.00  51.25   0.25   10.00    --  -17.00  55.00-180.00  149
  9  \w    -39.00 -14.00   0.25   10.00    --  -98.00  27.00 -90.00  100
 10  \w   -188.00  -8.00   0.25   10.00    --  -98.00   0.00   0.00  720
 11  \w   -188.00  -8.00   0.25   10.00    --  -98.00  27.00-180.00  720
 12  \w   -188.00  -8.00   0.25   10.00    --  -98.00  27.00   0.00  720
 13  \w   -107.00 -57.00   0.25   10.00    --  -17.00  55.00  90.00  200
;
_diffrn_measurement_device_type 'RIGAKU Micro Max-007 HF'
_diffrn_measurement_method '\w scans'
_diffrn_orient_matrix_type 'CrysAlisPro convention (1999,Acta A55,543-557)'
_diffrn_orient_matrix_UB_11 0.1643598000
_diffrn_orient_matrix_UB_12 0.0995236000
_diffrn_orient_matrix_UB_13 0.0252225000
_diffrn_orient_matrix_UB_21 0.0428905000
_diffrn_orient_matrix_UB_22 -0.1142411000
_diffrn_orient_matrix_UB_23 -0.0424650000
_diffrn_orient_matrix_UB_31 -0.0186496000
_diffrn_orient_matrix_UB_32 0.0426261000
_diffrn_orient_matrix_UB_33 -0.0876303000
_diffrn_radiation_monochromator graphite
_diffrn_radiation_probe x-ray
_diffrn_radiation_type 'Cu K\a'
_diffrn_radiation_wavelength 1.54184
_diffrn_reflns_av_R_equivalents 0.0182
_diffrn_reflns_av_unetI/netI 0.0135
_diffrn_reflns_Laue_measured_fraction_full 0.978
_diffrn_reflns_Laue_measured_fraction_max 0.944
_diffrn_reflns_limit_h_max 12
_diffrn_reflns_limit_h_min -12
_diffrn_reflns_limit_k_max 13
_diffrn_reflns_limit_k_min -13
_diffrn_reflns_limit_l_max 17
_diffrn_reflns_limit_l_min -19
_diffrn_reflns_number 19618
_diffrn_reflns_point_group_measured_fraction_full 0.978
_diffrn_reflns_point_group_measured_fraction_max 0.944
_diffrn_reflns_theta_full 67.684
_diffrn_reflns_theta_max 75.157
_diffrn_reflns_theta_min 2.885
_diffrn_source 'fine-focus sealed X-ray tube'
_diffrn_source_type 'Enhance (Cu) X-ray Source'
_exptl_absorpt_coefficient_mu 2.350
_exptl_absorpt_correction_T_max 1.00000
_exptl_absorpt_correction_T_min 0.86218
_exptl_absorpt_correction_type multi-scan
_exptl_absorpt_process_details
;
CrysAlisPro 1.171.38.41 (Rigaku Oxford Diffraction, 2015)
Empirical absorption correction using spherical harmonics,
 implemented in SCALE3 ABSPACK scaling algorithm.
;
_exptl_crystal_colour green
_exptl_crystal_colour_primary green
_exptl_crystal_density_diffrn 1.587
_exptl_crystal_description block
_exptl_crystal_F_000 748
_exptl_crystal_size_max 0.17
_exptl_crystal_size_mid 0.15
_exptl_crystal_size_min 0.1
_refine_diff_density_max 0.941
_refine_diff_density_min -0.821
_refine_diff_density_rms 0.127
_refine_ls_extinction_method none
_refine_ls_goodness_of_fit_ref 1.102
_refine_ls_hydrogen_treatment constr
_refine_ls_matrix_type full
_refine_ls_number_parameters 407
_refine_ls_number_reflns 5978
_refine_ls_number_restraints 0
_refine_ls_restrained_S_all 1.102
_refine_ls_R_factor_all 0.0446
_refine_ls_R_factor_gt 0.0435
_refine_ls_shift/su_max 0.000
_refine_ls_shift/su_mean 0.000
_refine_ls_structure_factor_coef Fsqd
_refine_ls_weighting_details 'w=1/[\s^2^(Fo^2^)+(0.0775P)^2^+1.5841P] where P=(Fo^2^+2Fc^2^)/3'
_refine_ls_weighting_scheme calc
_refine_ls_wR_factor_gt 0.1305
_refine_ls_wR_factor_ref 0.1315
_reflns_Friedel_coverage 0.000
_reflns_number_gt 5698
_reflns_number_total 5978
_reflns_threshold_expression 'I > 2\s(I)'
_cod_data_source_file d5sc01699a2.cif
_cod_data_source_block 1DCuCPH2O
_cod_depositor_comments 'Adding full bibliography for 1575544--1575545.cif.'
_cod_database_code 1575544
_shelx_shelxl_version_number 2018/3
_shelx_space_group_comment
;
The symmetry employed for this shelxl refinement is uniquely defined
by the following loop, which should always be used as a source of
symmetry information in preference to the above space-group names.
They are only intended as comments.
;
_shelx_estimated_absorpt_t_max 0.799
_shelx_estimated_absorpt_t_min 0.691
_olex2_refinement_description
;
1. Fixed Uiso
 At 1.2 times of:
  All C(H) groups
 At 1.5 times of:
  All C(H,H,H) groups
2.a Aromatic/amide H refined with riding coordinates:
 C24(H24), C27(H27), C25(H25), C26(H26), C16(H16), C2(H2), C20(H20), C4(H4),
 C6(H6), C5(H5), C18(H18), C9(H9), C19(H19), C11(H11), C13(H13), C12(H12)
2.b Idealised Me refined as rotating group:
 C23(H23A,H23B,H23C)
;
_olex2_submission_special_instructions 'No special instructions were received'
_oxdiff_exptl_absorpt_empirical_details
;
Empirical correction (ABSPACK) includes:
- Absorption correction using spherical harmonics
- Frame scaling
- Detector area scaling
;
_oxdiff_exptl_absorpt_empirical_full_max 1.305
_oxdiff_exptl_absorpt_empirical_full_min 0.685

loop_
_space_group_symop_operation_xyz
'x, y, z'
'-x, -y, -z'

loop_
_atom_site_label
_atom_site_type_symbol
_atom_site_fract_x
_atom_site_fract_y
_atom_site_fract_z
_atom_site_U_iso_or_equiv
_atom_site_adp_type
_atom_site_occupancy
_atom_site_site_symmetry_order
_atom_site_calc_flag
_atom_site_refinement_flags_posn
_atom_site_refinement_flags_adp
_atom_site_refinement_flags_occupancy
_atom_site_disorder_assembly
_atom_site_disorder_group
Cu1 Cu 0.48847(4) 0.07196(4) 0.57054(2) 0.02570(12) Uani 1 1 d . . . . .
Cu2 Cu 0.48172(4) 0.06719(4) 0.94108(2) 0.02536(12) Uani 1 1 d . . . . .
O8 O 0.4709(2) 0.0679(2) 1.13178(12) 0.0351(4) Uani 1 1 d . . . . .
O2 O 0.3201(2) -0.0725(2) 0.37034(12) 0.0327(4) Uani 1 1 d . . . . .
O5 O 0.6112(2) 0.11002(19) 0.40740(12) 0.0343(4) Uani 1 1 d . . . . .
O1 O 0.3060(2) 0.0536(2) 0.49138(12) 0.0400(5) Uani 1 1 d . . . . .
O7 O 0.4395(3) 0.1830(2) 1.03045(13) 0.0438(5) Uani 1 1 d . . . . .
O4 O 0.5987(3) 0.2331(2) 0.53039(13) 0.0410(5) Uani 1 1 d . . . . .
O11 O 0.7299(2) 0.0603(2) 1.08232(14) 0.0423(5) Uani 1 1 d . . . . .
N2 N 0.4492(2) 0.1715(2) 0.83689(14) 0.0274(4) Uani 1 1 d . . . . .
O3 O -0.0627(3) -0.0396(3) 0.13903(14) 0.0483(5) Uani 1 1 d . . . . .
O10 O 0.6948(2) 0.1840(2) 0.98860(15) 0.0436(5) Uani 1 1 d . . . . .
O9 O 0.2748(3) 0.5332(2) 1.16729(16) 0.0496(6) Uani 1 1 d . . . . .
N1 N 0.4505(2) 0.1736(2) 0.68859(13) 0.0275(4) Uani 1 1 d . . . . .
C24 C 0.4782(3) 0.1316(3) 0.76111(16) 0.0276(5) Uani 1 1 d . . . . .
H24 H 0.522787 0.067148 0.758464 0.033 Uiso 1 1 calc R U . . .
C21 C 0.4398(3) 0.1614(3) 1.10569(16) 0.0284(5) Uani 1 1 d . . . . .
O6 O 0.8922(4) 0.4560(3) 0.2568(2) 0.0846(11) Uani 1 1 d . . . . .
C7 C 0.2605(3) -0.0051(3) 0.41209(17) 0.0290(5) Uani 1 1 d . . . . .
C15 C 0.3973(3) 0.2511(3) 1.16756(17) 0.0301(5) Uani 1 1 d . . . . .
C1 C 0.1278(3) 0.0084(3) 0.36314(17) 0.0300(5) Uani 1 1 d . . . . .
C27 C 0.3863(3) 0.2637(3) 0.69234(17) 0.0321(5) Uani 1 1 d . . . . .
H27 H 0.363998 0.295395 0.641646 0.039 Uiso 1 1 calc R U . . .
C25 C 0.3872(3) 0.2631(3) 0.84036(18) 0.0329(6) Uani 1 1 d . . . . .
H25 H 0.366942 0.295636 0.893848 0.040 Uiso 1 1 calc R U . . .
C26 C 0.3521(3) 0.3115(3) 0.76824(19) 0.0362(6) Uani 1 1 d . . . . .
H26 H 0.306271 0.375009 0.770728 0.043 Uiso 1 1 calc R U . . .
C16 C 0.3564(3) 0.3508(3) 1.13806(18) 0.0336(6) Uani 1 1 d . . . . .
H16 H 0.357935 0.361337 1.080057 0.040 Uiso 1 1 calc R U . . .
C14 C 0.6384(3) 0.2219(3) 0.45919(17) 0.0320(5) Uani 1 1 d . . . . .
C17 C 0.3138(3) 0.4338(3) 1.1935(2) 0.0380(6) Uani 1 1 d . . . . .
C2 C 0.0905(3) -0.0259(3) 0.27244(19) 0.0346(6) Uani 1 1 d . . . . .
H2 H 0.144790 -0.064615 0.240846 0.042 Uiso 1 1 calc R U . . .
C22 C 0.7758(3) 0.1600(3) 1.0471(2) 0.0381(6) Uani 1 1 d . . . . .
C20 C 0.3968(4) 0.2364(3) 1.2523(2) 0.0391(6) Uani 1 1 d . . . . .
H20 H 0.424756 0.168940 1.272543 0.047 Uiso 1 1 calc R U . . .
C3 C -0.0271(3) -0.0028(3) 0.22860(19) 0.0374(6) Uani 1 1 d . . . . .
C4 C -0.1058(3) 0.0547(3) 0.2745(2) 0.0421(7) Uani 1 1 d . . . . .
H4 H -0.184420 0.072532 0.244070 0.051 Uiso 1 1 calc R U . . .
C6 C 0.0481(3) 0.0636(3) 0.4093(2) 0.0371(6) Uani 1 1 d . . . . .
H6 H 0.073728 0.086119 0.471324 0.045 Uiso 1 1 calc R U . . .
C8 C 0.7258(3) 0.3503(3) 0.43484(19) 0.0379(6) Uani 1 1 d . . . . .
C5 C -0.0693(3) 0.0859(3) 0.3648(2) 0.0433(7) Uani 1 1 d . . . . .
H5 H -0.124943 0.122690 0.396419 0.052 Uiso 1 1 calc R U . . .
C18 C 0.3127(4) 0.4190(3) 1.2782(2) 0.0494(8) Uani 1 1 d . . . . .
H18 H 0.282988 0.475832 1.316231 0.059 Uiso 1 1 calc R U . . .
C9 C 0.7682(4) 0.3459(3) 0.3560(2) 0.0413(7) Uani 1 1 d . . . . .
H9 H 0.738037 0.260839 0.315735 0.050 Uiso 1 1 calc R U . . .
C10 C 0.8546(4) 0.4655(3) 0.3359(2) 0.0482(7) Uani 1 1 d . . . . .
C19 C 0.3548(5) 0.3215(4) 1.3074(2) 0.0507(8) Uani 1 1 d . . . . .
H19 H 0.355023 0.312459 1.365826 0.061 Uiso 1 1 calc R U . . .
C23 C 0.9360(4) 0.2558(4) 1.0779(3) 0.0603(10) Uani 1 1 d . . . . .
H23A H 0.953644 0.307364 1.137682 0.090 Uiso 1 1 calc R U . . .
H23B H 0.960645 0.319379 1.039428 0.090 Uiso 1 1 calc R U . . .
H23C H 0.998352 0.203353 1.076711 0.090 Uiso 1 1 calc R U . . .
C11 C 0.8954(5) 0.5891(4) 0.3926(3) 0.0621(10) Uani 1 1 d . . . . .
H11 H 0.952924 0.671324 0.378181 0.074 Uiso 1 1 calc R U . . .
C13 C 0.7689(7) 0.4743(4) 0.4915(3) 0.0819(16) Uani 1 1 d . . . . .
H13 H 0.740983 0.478659 0.545949 0.098 Uiso 1 1 calc R U . . .
C12 C 0.8528(8) 0.5929(4) 0.4696(3) 0.098(2) Uani 1 1 d . . . . .
H12 H 0.881157 0.678447 0.509008 0.117 Uiso 1 1 calc R U . . .
O12 O 1.1325(2) 0.6758(2) 0.24525(15) 0.0424(5) Uani 1 1 d . . . . .
O14 O -0.0861(4) -0.3176(3) 0.1093(2) 0.0780(9) Uani 1 1 d . . . . .
O13 O 0.2921(4) 0.5411(3) 1.0063(2) 0.0785(10) Uani 1 1 d . . . . .

loop_
_atom_site_aniso_label
_atom_site_aniso_U_11
_atom_site_aniso_U_22
_atom_site_aniso_U_33
_atom_site_aniso_U_23
_atom_site_aniso_U_13
_atom_site_aniso_U_12
Cu1 0.0341(2) 0.0346(2) 0.0161(2) 0.00659(14) 0.00509(14) 0.02217(16)
Cu2 0.0361(2) 0.0304(2) 0.0170(2) 0.00637(14) 0.00564(15) 0.02139(16)
O8 0.0575(12) 0.0381(10) 0.0256(10) 0.0109(8) 0.0143(8) 0.0335(9)
O2 0.0365(9) 0.0419(10) 0.0248(9) 0.0037(8) 0.0021(7) 0.0250(8)
O5 0.0446(10) 0.0355(10) 0.0284(10) 0.0084(8) 0.0123(8) 0.0201(8)
O1 0.0468(11) 0.0636(13) 0.0212(9) 0.0050(9) 0.0021(8) 0.0394(10)
O7 0.0838(16) 0.0489(12) 0.0239(10) 0.0141(9) 0.0195(10) 0.0496(12)
O4 0.0662(13) 0.0381(10) 0.0267(10) 0.0107(8) 0.0164(9) 0.0263(10)
O11 0.0369(10) 0.0502(12) 0.0413(12) 0.0189(10) 0.0004(9) 0.0192(9)
N2 0.0373(11) 0.0331(11) 0.0191(10) 0.0074(8) 0.0068(8) 0.0216(9)
O3 0.0577(13) 0.0618(14) 0.0312(11) 0.0057(10) -0.0035(9) 0.0378(11)
O10 0.0405(11) 0.0420(11) 0.0461(13) 0.0195(9) -0.0005(9) 0.0143(9)
O9 0.0625(14) 0.0424(11) 0.0563(14) 0.0050(10) 0.0123(11) 0.0378(11)
N1 0.0366(11) 0.0341(11) 0.0182(10) 0.0067(8) 0.0063(8) 0.0210(9)
C24 0.0374(13) 0.0329(12) 0.0193(12) 0.0057(9) 0.0062(9) 0.0219(10)
C21 0.0389(13) 0.0308(12) 0.0207(12) 0.0059(9) 0.0062(10) 0.0200(10)
O6 0.115(3) 0.0574(16) 0.070(2) 0.0135(14) 0.0583(19) 0.0077(16)
C7 0.0343(12) 0.0351(13) 0.0234(12) 0.0095(10) 0.0047(10) 0.0201(10)
C15 0.0376(13) 0.0314(12) 0.0258(13) 0.0046(10) 0.0088(10) 0.0191(10)
C1 0.0340(12) 0.0322(12) 0.0277(13) 0.0083(10) 0.0032(10) 0.0183(10)
C27 0.0451(14) 0.0368(13) 0.0241(13) 0.0117(10) 0.0077(11) 0.0255(12)
C25 0.0460(14) 0.0385(13) 0.0244(13) 0.0073(10) 0.0116(11) 0.0267(12)
C26 0.0502(16) 0.0402(14) 0.0318(15) 0.0102(11) 0.0120(12) 0.0316(13)
C16 0.0439(14) 0.0341(13) 0.0278(13) 0.0054(11) 0.0082(11) 0.0217(11)
C14 0.0377(13) 0.0374(13) 0.0267(13) 0.0105(11) 0.0048(10) 0.0214(11)
C17 0.0425(15) 0.0345(13) 0.0409(16) 0.0036(12) 0.0110(12) 0.0211(12)
C2 0.0380(14) 0.0386(14) 0.0307(14) 0.0070(11) 0.0030(11) 0.0215(11)
C22 0.0380(14) 0.0412(15) 0.0368(15) 0.0069(12) 0.0051(12) 0.0199(12)
C20 0.0570(17) 0.0390(14) 0.0301(15) 0.0094(12) 0.0141(13) 0.0266(13)
C3 0.0395(14) 0.0395(14) 0.0321(14) 0.0047(11) -0.0030(11) 0.0202(12)
C4 0.0367(14) 0.0480(16) 0.0428(17) 0.0058(13) -0.0015(12) 0.0244(13)
C6 0.0389(14) 0.0428(15) 0.0323(15) 0.0065(12) 0.0065(11) 0.0207(12)
C8 0.0512(16) 0.0372(14) 0.0298(14) 0.0107(11) 0.0088(12) 0.0218(12)
C5 0.0394(15) 0.0508(17) 0.0443(17) 0.0054(14) 0.0069(13) 0.0264(13)
C18 0.071(2) 0.0485(17) 0.0429(18) 0.0038(14) 0.0275(16) 0.0360(16)
C9 0.0509(17) 0.0375(14) 0.0382(16) 0.0095(12) 0.0150(13) 0.0183(13)
C10 0.0561(19) 0.0461(17) 0.0456(18) 0.0150(14) 0.0190(15) 0.0191(15)
C19 0.083(2) 0.0517(18) 0.0331(16) 0.0125(14) 0.0281(16) 0.0369(18)
C23 0.0428(17) 0.060(2) 0.068(3) 0.0175(19) 0.0022(16) 0.0120(16)
C11 0.084(3) 0.0364(16) 0.060(2) 0.0149(16) 0.021(2) 0.0134(17)
C13 0.149(5) 0.0431(19) 0.044(2) 0.0066(16) 0.044(3) 0.019(2)
C12 0.175(6) 0.0371(19) 0.062(3) 0.0035(18) 0.049(3) 0.015(3)
O12 0.0421(11) 0.0407(11) 0.0476(12) 0.0064(9) 0.0121(9) 0.0209(9)
O14 0.083(2) 0.0672(18) 0.072(2) -0.0016(15) -0.0064(16) 0.0334(16)
O13 0.113(3) 0.0443(14) 0.0582(17) 0.0182(12) -0.0156(16) 0.0209(15)

loop_
_atom_type_symbol
_atom_type_description
_atom_type_scat_dispersion_real
_atom_type_scat_dispersion_imag
_atom_type_scat_source
C C 0.0181 0.0091 'International Tables Vol C Tables 4.2.6.8 and 6.1.1.4'
H H 0.0000 0.0000 'International Tables Vol C Tables 4.2.6.8 and 6.1.1.4'
N N 0.0311 0.0180 'International Tables Vol C Tables 4.2.6.8 and 6.1.1.4'
O O 0.0492 0.0322 'International Tables Vol C Tables 4.2.6.8 and 6.1.1.4'
Cu Cu -1.9646 0.5888 'International Tables Vol C Tables 4.2.6.8 and 6.1.1.4'

loop_
_geom_angle_atom_site_label_1
_geom_angle_atom_site_label_2
_geom_angle_atom_site_label_3
_geom_angle
_geom_angle_site_symmetry_1
_geom_angle_site_symmetry_3
_geom_angle_publ_flag
O2 Cu1 Cu1 87.31(5) 2_656 2_656 ?
O2 Cu1 N1 94.79(8) 2_656 . ?
O5 Cu1 Cu1 82.40(6) 2_656 2_656 ?
O5 Cu1 O2 88.26(8) 2_656 2_656 ?
O5 Cu1 N1 92.29(8) 2_656 . ?
O1 Cu1 Cu1 81.53(6) . 2_656 ?
O1 Cu1 O2 168.80(8) . 2_656 ?
O1 Cu1 O5 91.28(9) . 2_656 ?
O1 Cu1 N1 96.42(8) . . ?
O4 Cu1 Cu1 86.44(6) . 2_656 ?
O4 Cu1 O2 89.00(9) . 2_656 ?
O4 Cu1 O5 168.61(8) . 2_656 ?
O4 Cu1 O1 89.27(10) . . ?
O4 Cu1 N1 98.95(8) . . ?
N1 Cu1 Cu1 174.24(6) . 2_656 ?
O8 Cu2 Cu2 82.82(6) 2_657 2_657 ?
O8 Cu2 O11 91.68(10) 2_657 2_657 ?
O8 Cu2 N2 94.51(8) 2_657 . ?
O8 Cu2 O10 91.31(10) 2_657 . ?
O7 Cu2 Cu2 86.37(6) . 2_657 ?
O7 Cu2 O8 169.20(8) . 2_657 ?
O7 Cu2 O11 87.13(11) . 2_657 ?
O7 Cu2 N2 96.29(8) . . ?
O7 Cu2 O10 87.74(11) . . ?
O11 Cu2 Cu2 83.81(6) 2_657 2_657 ?
O11 Cu2 N2 95.32(8) 2_657 . ?
N2 Cu2 Cu2 177.16(6) . 2_657 ?
O10 Cu2 Cu2 84.96(6) . 2_657 ?
O10 Cu2 O11 167.92(9) . 2_657 ?
O10 Cu2 N2 96.11(9) . . ?
C21 O8 Cu2 124.59(17) . 2_657 ?
C7 O2 Cu1 118.84(16) . 2_656 ?
C14 O5 Cu1 124.97(18) . 2_656 ?
C7 O1 Cu1 126.97(17) . . ?
C21 O7 Cu2 121.45(17) . . ?
C14 O4 Cu1 121.15(18) . . ?
C22 O11 Cu2 123.84(18) . 2_657 ?
C24 N2 Cu2 118.13(16) . . ?
C24 N2 C25 116.7(2) . . ?
C25 N2 Cu2 124.77(17) . . ?
C22 O10 Cu2 123.2(2) . . ?
C24 N1 Cu1 117.10(16) . . ?
C24 N1 C27 116.9(2) . . ?
C27 N1 Cu1 125.60(18) . . ?
N2 C24 N1 126.0(2) . . ?
N2 C24 H24 117.0 . . ?
N1 C24 H24 117.0 . . ?
O8 C21 C15 118.2(2) . . ?
O7 C21 O8 124.7(2) . . ?
O7 C21 C15 117.1(2) . . ?
O2 C7 C1 117.9(2) . . ?
O1 C7 O2 125.1(2) . . ?
O1 C7 C1 117.0(2) . . ?
C16 C15 C21 118.6(2) . . ?
C20 C15 C21 121.2(2) . . ?
C20 C15 C16 120.2(2) . . ?
C2 C1 C7 120.4(2) . . ?
C6 C1 C7 118.9(2) . . ?
C6 C1 C2 120.6(2) . . ?
N1 C27 H27 119.3 . . ?
N1 C27 C26 121.5(2) . . ?
C26 C27 H27 119.3 . . ?
N2 C25 H25 119.1 . . ?
N2 C25 C26 121.7(2) . . ?
C26 C25 H25 119.1 . . ?
C27 C26 H26 121.4 . . ?
C25 C26 C27 117.2(2) . . ?
C25 C26 H26 121.4 . . ?
C15 C16 H16 120.1 . . ?
C17 C16 C15 119.9(3) . . ?
C17 C16 H16 120.1 . . ?
O5 C14 C8 117.5(2) . . ?
O4 C14 O5 124.9(3) . . ?
O4 C14 C8 117.5(2) . . ?
O9 C17 C16 121.5(3) . . ?
O9 C17 C18 118.4(3) . . ?
C16 C17 C18 120.0(3) . . ?
C1 C2 H2 120.5 . . ?
C3 C2 C1 119.1(3) . . ?
C3 C2 H2 120.5 . . ?
O11 C22 C23 117.8(3) . . ?
O10 C22 O11 123.7(3) . . ?
O10 C22 C23 118.4(3) . . ?
C15 C20 H20 120.4 . . ?
C15 C20 C19 119.2(3) . . ?
C19 C20 H20 120.4 . . ?
O3 C3 C2 117.8(3) . . ?
O3 C3 C4 121.6(3) . . ?
C4 C3 C2 120.6(3) . . ?
C3 C4 H4 120.2 . . ?
C5 C4 C3 119.7(3) . . ?
C5 C4 H4 120.2 . . ?
C1 C6 H6 120.1 . . ?
C1 C6 C5 119.8(3) . . ?
C5 C6 H6 120.1 . . ?
C9 C8 C14 120.7(3) . . ?
C13 C8 C14 120.2(3) . . ?
C13 C8 C9 119.1(3) . . ?
C4 C5 C6 120.3(3) . . ?
C4 C5 H5 119.9 . . ?
C6 C5 H5 119.9 . . ?
C17 C18 H18 120.0 . . ?
C19 C18 C17 119.9(3) . . ?
C19 C18 H18 120.0 . . ?
C8 C9 H9 120.0 . . ?
C10 C9 C8 120.0(3) . . ?
C10 C9 H9 120.0 . . ?
O6 C10 C9 117.8(3) . . ?
O6 C10 C11 121.8(3) . . ?
C11 C10 C9 120.4(3) . . ?
C20 C19 H19 119.6 . . ?
C18 C19 C20 120.7(3) . . ?
C18 C19 H19 119.6 . . ?
C22 C23 H23A 109.5 . . ?
C22 C23 H23B 109.5 . . ?
C22 C23 H23C 109.5 . . ?
H23A C23 H23B 109.5 . . ?
H23A C23 H23C 109.5 . . ?
H23B C23 H23C 109.5 . . ?
C10 C11 H11 120.3 . . ?
C12 C11 C10 119.4(4) . . ?
C12 C11 H11 120.3 . . ?
C8 C13 H13 120.0 . . ?
C8 C13 C12 120.1(4) . . ?
C12 C13 H13 120.0 . . ?
C11 C12 C13 121.0(4) . . ?
C11 C12 H12 119.5 . . ?
C13 C12 H12 119.5 . . ?

loop_
_geom_bond_atom_site_label_1
_geom_bond_atom_site_label_2
_geom_bond_distance
_geom_bond_site_symmetry_2
_geom_bond_publ_flag
Cu1 Cu1 2.6185(7) 2_656 ?
Cu1 O2 1.9847(18) 2_656 ?
Cu1 O5 1.967(2) 2_656 ?
Cu1 O1 1.9666(19) . ?
Cu1 O4 1.952(2) . ?
Cu1 N1 2.184(2) . ?
Cu2 Cu2 2.6014(7) 2_657 ?
Cu2 O8 1.9600(18) 2_657 ?
Cu2 O7 1.9451(19) . ?
Cu2 O11 1.989(2) 2_657 ?
Cu2 N2 2.190(2) . ?
Cu2 O10 1.979(2) . ?
O8 C21 1.265(3) . ?
O2 C7 1.269(3) . ?
O5 C14 1.264(3) . ?
O1 C7 1.252(3) . ?
O7 C21 1.256(3) . ?
O4 C14 1.260(3) . ?
O11 C22 1.260(4) . ?
N2 C24 1.328(3) . ?
N2 C25 1.341(3) . ?
O3 C3 1.373(4) . ?
O10 C22 1.255(4) . ?
O9 C17 1.365(4) . ?
N1 C24 1.330(3) . ?
N1 C27 1.342(3) . ?
C24 H24 0.9500 . ?
C21 C15 1.490(3) . ?
O6 C10 1.369(4) . ?
C7 C1 1.491(3) . ?
C15 C16 1.398(4) . ?
C15 C20 1.384(4) . ?
C1 C2 1.389(4) . ?
C1 C6 1.383(4) . ?
C27 H27 0.9500 . ?
C27 C26 1.381(4) . ?
C25 H25 0.9500 . ?
C25 C26 1.381(4) . ?
C26 H26 0.9500 . ?
C16 H16 0.9500 . ?
C16 C17 1.382(4) . ?
C14 C8 1.490(4) . ?
C17 C18 1.385(5) . ?
C2 H2 0.9500 . ?
C2 C3 1.388(4) . ?
C22 C23 1.501(5) . ?
C20 H20 0.9500 . ?
C20 C19 1.390(4) . ?
C3 C4 1.387(4) . ?
C4 H4 0.9500 . ?
C4 C5 1.383(5) . ?
C6 H6 0.9500 . ?
C6 C5 1.386(4) . ?
C8 C9 1.385(4) . ?
C8 C13 1.371(5) . ?
C5 H5 0.9500 . ?
C18 H18 0.9500 . ?
C18 C19 1.382(5) . ?
C9 H9 0.9500 . ?
C9 C10 1.384(5) . ?
C10 C11 1.372(5) . ?
C19 H19 0.9500 . ?
C23 H23A 0.9800 . ?
C23 H23B 0.9800 . ?
C23 H23C 0.9800 . ?
C11 H11 0.9500 . ?
C11 C12 1.358(6) . ?
C13 H13 0.9500 . ?
C13 C12 1.382(6) . ?
C12 H12 0.9500 . ?

loop_
_geom_torsion_atom_site_label_1
_geom_torsion_atom_site_label_2
_geom_torsion_atom_site_label_3
_geom_torsion_atom_site_label_4
_geom_torsion
_geom_torsion_site_symmetry_1
_geom_torsion_site_symmetry_2
_geom_torsion_site_symmetry_3
_geom_torsion_site_symmetry_4
_geom_torsion_publ_flag
Cu1 O2 C7 O1 -6.6(4) 2_656 . . . ?
Cu1 O2 C7 C1 172.05(18) 2_656 . . . ?
Cu1 O5 C14 O4 -3.9(4) 2_656 . . . ?
Cu1 O5 C14 C8 175.12(18) 2_656 . . . ?
Cu1 O1 C7 O2 5.7(4) . . . . ?
Cu1 O1 C7 C1 -173.04(18) . . . . ?
Cu1 O4 C14 O5 0.7(4) . . . . ?
Cu1 O4 C14 C8 -178.31(19) . . . . ?
Cu1 N1 C24 N2 -173.4(2) . . . . ?
Cu1 N1 C27 C26 172.8(2) . . . . ?
Cu2 O8 C21 O7 -2.3(4) 2_657 . . . ?
Cu2 O8 C21 C15 176.41(18) 2_657 . . . ?
Cu2 O7 C21 O8 2.3(4) . . . . ?
Cu2 O7 C21 C15 -176.50(18) . . . . ?
Cu2 O11 C22 O10 -5.5(4) 2_657 . . . ?
Cu2 O11 C22 C23 173.8(2) 2_657 . . . ?
Cu2 N2 C24 N1 172.7(2) . . . . ?
Cu2 N2 C25 C26 -171.2(2) . . . . ?
Cu2 O10 C22 O11 -0.8(4) . . . . ?
Cu2 O10 C22 C23 179.9(2) . . . . ?
O8 C21 C15 C16 -177.2(3) . . . . ?
O8 C21 C15 C20 2.2(4) . . . . ?
O2 C7 C1 C2 -13.5(4) . . . . ?
O2 C7 C1 C6 170.5(3) . . . . ?
O5 C14 C8 C9 3.4(4) . . . . ?
O5 C14 C8 C13 -174.8(4) . . . . ?
O1 C7 C1 C2 165.3(3) . . . . ?
O1 C7 C1 C6 -10.7(4) . . . . ?
O7 C21 C15 C16 1.6(4) . . . . ?
O7 C21 C15 C20 -178.9(3) . . . . ?
O4 C14 C8 C9 -177.5(3) . . . . ?
O4 C14 C8 C13 4.3(5) . . . . ?
N2 C25 C26 C27 -1.3(4) . . . . ?
O3 C3 C4 C5 177.8(3) . . . . ?
O9 C17 C18 C19 -178.5(3) . . . . ?
N1 C27 C26 C25 0.3(4) . . . . ?
C24 N2 C25 C26 1.4(4) . . . . ?
C24 N1 C27 C26 0.6(4) . . . . ?
C21 C15 C16 C17 178.8(3) . . . . ?
C21 C15 C20 C19 -179.3(3) . . . . ?
O6 C10 C11 C12 178.8(5) . . . . ?
C7 C1 C2 C3 -175.3(3) . . . . ?
C7 C1 C6 C5 175.5(3) . . . . ?
C15 C16 C17 O9 179.2(3) . . . . ?
C15 C16 C17 C18 0.5(5) . . . . ?
C15 C20 C19 C18 0.6(6) . . . . ?
C1 C2 C3 O3 -179.0(3) . . . . ?
C1 C2 C3 C4 0.5(4) . . . . ?
C1 C6 C5 C4 -0.8(5) . . . . ?
C27 N1 C24 N2 -0.5(4) . . . . ?
C25 N2 C24 N1 -0.4(4) . . . . ?
C16 C15 C20 C19 0.2(5) . . . . ?
C16 C17 C18 C19 0.3(5) . . . . ?
C14 C8 C9 C10 -177.3(3) . . . . ?
C14 C8 C13 C12 178.6(5) . . . . ?
C17 C18 C19 C20 -0.8(6) . . . . ?
C2 C1 C6 C5 -0.5(4) . . . . ?
C2 C3 C4 C5 -1.7(5) . . . . ?
C20 C15 C16 C17 -0.7(4) . . . . ?
C3 C4 C5 C6 1.9(5) . . . . ?
C6 C1 C2 C3 0.6(4) . . . . ?
C8 C9 C10 O6 -179.3(3) . . . . ?
C8 C9 C10 C11 -1.7(6) . . . . ?
C8 C13 C12 C11 -0.7(10) . . . . ?
C9 C8 C13 C12 0.3(8) . . . . ?
C9 C10 C11 C12 1.4(7) . . . . ?
C10 C11 C12 C13 -0.1(10) . . . . ?
C13 C8 C9 C10 0.9(6) . . . . ?
